data_4072790
loop_
_publ_author_name
'Paneque, Margarita'
'Posadas, Cristina M.'
'Poveda, Manuel L.'
'Rend\'on, Nuria'
'Santos, Laura L.'
'\'Alvarez, Eleuterio'
'Salazar, Ver\'onica'
'Mereiter, Kurt'
'O\~nate, Enrique'

_publ_section_title
;
 Metallacycloheptatrienes of Iridium(III):&#x00A0; Synthesis and
 Reactivity
;
_journal_issue 14
_journal_name_full Organometallics
_journal_page_first 3403
_journal_paper_doi 10.1021/om061036o
_journal_volume 26
_journal_year 2007
_chemical_formula_moiety 'C30 H36 B Ir N6 O7'
_chemical_formula_sum 'C30 H36 B Ir N6 O7'
_chemical_formula_weight 795.66
_chemical_name_common 'compound (13)'
_chemical_name_systematic
; 
 ? 
;
_space_group_IT_number 14
_symmetry_cell_setting monoclinic
_symmetry_space_group_name_Hall '-P 2ybc'
_symmetry_space_group_name_H-M 'P 1 21/c 1'
_atom_sites_solution_hydrogens geom
_atom_sites_solution_primary direct
_atom_sites_solution_secondary difmap
_audit_creation_method SHELXL-97
_cell_angle_alpha 90.00
_cell_angle_beta 98.729(5)
_cell_angle_gamma 90.00
_cell_formula_units_Z 8
_cell_length_a 10.439(3)
_cell_length_b 35.341(10)
_cell_length_c 17.675(5)
_cell_measurement_reflns_used 991
_cell_measurement_temperature 297(2)
_cell_measurement_theta_max 24.8
_cell_measurement_theta_min 3.0
_cell_volume 6445(3)
_computing_cell_refinement 'Bruker SAINT'
_computing_data_collection 'Bruker SMART'
_computing_data_reduction 'Bruker SAINT, SADABS, and XPREP'
_computing_molecular_graphics 'Bruker SHELXTL'
_computing_publication_material 'Bruker SHELXTL'
_computing_structure_refinement 'SHELXL-97 (Sheldrick, 1997)'
_computing_structure_solution 'SHELXS-97 (Sheldrick, 1997)'
_diffrn_ambient_temperature 297(2)
_diffrn_measured_fraction_theta_full 0.969
_diffrn_measured_fraction_theta_max 0.969
_diffrn_measurement_device_type 'Bruker Smart CCD 3-axis system'
_diffrn_measurement_method '\w rotations with narrow frames'
_diffrn_radiation_monochromator graphite
_diffrn_radiation_source 'fine-focus sealed tube'
_diffrn_radiation_type MoK\a
_diffrn_radiation_wavelength 0.71073
_diffrn_reflns_av_R_equivalents 0.0543
_diffrn_reflns_av_sigmaI/netI 0.0552
_diffrn_reflns_limit_h_max 12
_diffrn_reflns_limit_h_min -12
_diffrn_reflns_limit_k_max 42
_diffrn_reflns_limit_k_min -41
_diffrn_reflns_limit_l_max 21
_diffrn_reflns_limit_l_min -21
_diffrn_reflns_number 60972
_diffrn_reflns_theta_full 25.15
_diffrn_reflns_theta_max 25.15
_diffrn_reflns_theta_min 1.97
_exptl_absorpt_coefficient_mu 4.198
_exptl_absorpt_correction_T_max 0.72
_exptl_absorpt_correction_T_min 0.51
_exptl_absorpt_correction_type multi-scan
_exptl_absorpt_process_details 'program SADABS'
_exptl_crystal_colour colorless
_exptl_crystal_density_diffrn 1.640
_exptl_crystal_density_method 'not measured'
_exptl_crystal_description prism
_exptl_crystal_F_000 3168
_exptl_crystal_size_max 0.50
_exptl_crystal_size_mid 0.08
_exptl_crystal_size_min 0.08
_refine_diff_density_max 0.790
_refine_diff_density_min -1.544
_refine_diff_density_rms 0.103
_refine_ls_extinction_method none
_refine_ls_goodness_of_fit_ref 1.023
_refine_ls_hydrogen_treatment mixed
_refine_ls_matrix_type full
_refine_ls_number_parameters 835
_refine_ls_number_reflns 11187
_refine_ls_number_restraints 4
_refine_ls_restrained_S_all 1.023
_refine_ls_R_factor_all 0.0520
_refine_ls_R_factor_gt 0.0364
_refine_ls_shift/su_max 0.002
_refine_ls_shift/su_mean 0.000
_refine_ls_structure_factor_coef Fsqd
_refine_ls_weighting_details 'calc w=1/[\s^2^(Fo^2^)+(0.0185P)^2^+11.2989P] where P=(Fo^2^+2Fc^2^)/3'
_refine_ls_weighting_scheme calc
_refine_ls_wR_factor_gt 0.0699
_refine_ls_wR_factor_ref 0.0746
_reflns_number_gt 9155
_reflns_number_total 11187
_reflns_threshold_expression >2sigma(I)
_cod_data_source_file om061036o-file001.cif
_cod_data_source_block 13-729
_cod_depositor_comments
;
The following automatic conversions were performed:

'_symmetry_cell_setting' value 'Monoclinic' changed to 'monoclinic'
according to /home/saulius/struct/CIF-dictionaries/cif_core.dic
dictionary named 'cif_core.dic' version 2.4.1 from 2010-06-29.

Automatic conversion script
Id: cif_fix_values 1715 2011-07-08 13:25:40Z adriana 
;
_cod_original_sg_symbol_H-M 'P2(1)/c  '
_cod_database_code 4072790

loop_
_symmetry_equiv_pos_as_xyz
'x, y, z'
'-x, y+1/2, -z+1/2'
'-x, -y, -z'
'x, -y-1/2, z-1/2'

loop_
_atom_site_label
_atom_site_type_symbol
_atom_site_fract_x
_atom_site_fract_y
_atom_site_fract_z
_atom_site_U_iso_or_equiv
_atom_site_adp_type
_atom_site_occupancy
_atom_site_symmetry_multiplicity
_atom_site_calc_flag
_atom_site_refinement_flags
Ir Ir 0.158421(18) 0.152829(5) 0.658717(12) 0.02751(6) Uani 1 1 d .
B B 0.4307(6) 0.15740(17) 0.7600(4) 0.0373(15) Uani 1 1 d .
H0B H 0.5146 0.1596 0.7931 0.045 Uiso 1 1 calc R
N11 N 0.4333(4) 0.17954(12) 0.6865(3) 0.0356(10) Uani 1 1 d .
N12 N 0.3237(4) 0.18290(12) 0.6352(2) 0.0317(10) Uani 1 1 d .
C13 C 0.3545(5) 0.20206(15) 0.5754(3) 0.0374(12) Uani 1 1 d .
C14 C 0.4854(5) 0.21108(17) 0.5896(4) 0.0476(15) Uani 1 1 d .
H14 H 0.5319 0.2245 0.5576 0.057 Uiso 1 1 calc R
C15 C 0.5321(5) 0.19659(16) 0.6587(3) 0.0409(13) Uani 1 1 d .
C16 C 0.2585(6) 0.21124(19) 0.5068(3) 0.0535(16) Uani 1 1 d .
H16A H 0.2152 0.1885 0.4873 0.080 Uiso 1 1 calc R
H16B H 0.3022 0.2223 0.4683 0.080 Uiso 1 1 calc R
H16C H 0.1959 0.2288 0.5208 0.080 Uiso 1 1 calc R
C17 C 0.6662(5) 0.1967(2) 0.7005(4) 0.0629(19) Uani 1 1 d .
H17A H 0.6668 0.2077 0.7503 0.094 Uiso 1 1 calc R
H17B H 0.7206 0.2114 0.6726 0.094 Uiso 1 1 calc R
H17C H 0.6981 0.1713 0.7059 0.094 Uiso 1 1 calc R
N21 N 0.4021(4) 0.11630(12) 0.7412(3) 0.0352(10) Uani 1 1 d .
N22 N 0.2940(4) 0.10752(12) 0.6913(2) 0.0325(10) Uani 1 1 d .
C23 C 0.2976(5) 0.07064(14) 0.6787(3) 0.0330(12) Uani 1 1 d .
C24 C 0.4075(5) 0.05569(17) 0.7212(3) 0.0457(14) Uani 1 1 d .
H24 H 0.4326 0.0304 0.7233 0.055 Uiso 1 1 calc R
C25 C 0.4718(5) 0.08487(16) 0.7594(3) 0.0401(13) Uani 1 1 d .
C26 C 0.1976(5) 0.04998(15) 0.6255(3) 0.0396(13) Uani 1 1 d .
H26A H 0.1137 0.0604 0.6289 0.059 Uiso 1 1 calc R
H26B H 0.1990 0.0237 0.6393 0.059 Uiso 1 1 calc R
H26C H 0.2155 0.0526 0.5741 0.059 Uiso 1 1 calc R
C27 C 0.5952(6) 0.0847(2) 0.8140(4) 0.067(2) Uani 1 1 d .
H27A H 0.6599 0.0987 0.7926 0.101 Uiso 1 1 calc R
H27B H 0.6239 0.0590 0.8233 0.101 Uiso 1 1 calc R
H27C H 0.5814 0.0961 0.8613 0.101 Uiso 1 1 calc R
N31 N 0.3237(4) 0.17391(12) 0.8007(2) 0.0336(10) Uani 1 1 d .
N32 N 0.1980(4) 0.17451(11) 0.7642(2) 0.0315(10) Uani 1 1 d .
C33 C 0.1273(5) 0.19191(15) 0.8113(3) 0.0376(13) Uani 1 1 d .
C34 C 0.2090(6) 0.20174(16) 0.8775(3) 0.0427(14) Uani 1 1 d .
H34 H 0.1854 0.2138 0.9201 0.051 Uiso 1 1 calc R
C35 C 0.3289(5) 0.19066(15) 0.8686(3) 0.0377(13) Uani 1 1 d .
C36 C -0.0136(5) 0.19881(17) 0.7931(3) 0.0448(14) Uani 1 1 d .
H36A H -0.0496 0.1833 0.7506 0.067 Uiso 1 1 calc R
H36B H -0.0288 0.2250 0.7801 0.067 Uiso 1 1 calc R
H36C H -0.0541 0.1927 0.8368 0.067 Uiso 1 1 calc R
C37 C 0.4529(6) 0.1945(2) 0.9233(3) 0.0584(17) Uani 1 1 d .
H37A H 0.4849 0.1698 0.9391 0.088 Uiso 1 1 calc R
H37B H 0.4372 0.2086 0.9674 0.088 Uiso 1 1 calc R
H37C H 0.5159 0.2074 0.8986 0.088 Uiso 1 1 calc R
C41 C 0.0320(5) 0.19242(14) 0.6149(3) 0.0323(12) Uani 1 1 d .
C42 C -0.0595(5) 0.17873(15) 0.5542(3) 0.0315(11) Uani 1 1 d .
C43 C -0.1496(6) 0.20280(17) 0.5137(3) 0.0463(14) Uani 1 1 d .
H43 H -0.2104 0.1935 0.4742 0.056 Uiso 1 1 calc R
C44 C -0.1483(6) 0.24041(18) 0.5326(4) 0.0557(17) Uani 1 1 d .
H44 H -0.2098 0.2566 0.5062 0.067 Uiso 1 1 calc R
C45 C -0.0571(6) 0.25451(17) 0.5900(4) 0.0522(16) Uani 1 1 d .
H45 H -0.0553 0.2803 0.6011 0.063 Uiso 1 1 calc R
C46 C 0.0304(5) 0.23085(15) 0.6307(3) 0.0411(13) Uani 1 1 d .
H46 H 0.0905 0.2407 0.6700 0.049 Uiso 1 1 calc R
C5 C 0.0068(5) 0.12101(13) 0.6727(3) 0.0277(11) Uani 1 1 d .
C6 C -0.0742(5) 0.11434(14) 0.6079(3) 0.0303(11) Uani 1 1 d .
C7 C -0.0410(4) 0.13728(15) 0.5401(3) 0.0314(11) Uani 1 1 d .
C51 C -0.0120(5) 0.10390(15) 0.7459(3) 0.0364(12) Uani 1 1 d .
O52 O -0.0816(4) 0.11601(12) 0.7875(2) 0.0583(12) Uani 1 1 d .
O53 O 0.0625(4) 0.07372(12) 0.7638(2) 0.0548(11) Uani 1 1 d .
C54 C 0.0497(9) 0.0554(2) 0.8344(4) 0.082(2) Uani 1 1 d .
H54A H 0.0651 0.0733 0.8755 0.122 Uiso 1 1 calc R
H54B H 0.1117 0.0352 0.8434 0.122 Uiso 1 1 calc R
H54C H -0.0362 0.0453 0.8315 0.122 Uiso 1 1 calc R
C61 C -0.1702(5) 0.08434(15) 0.5950(3) 0.0352(12) Uani 1 1 d .
O62 O -0.2210(5) 0.07401(15) 0.5342(2) 0.0722(15) Uani 1 1 d .
O63 O -0.1925(4) 0.06800(13) 0.6585(2) 0.0626(13) Uani 1 1 d .
C64 C -0.2771(6) 0.03634(18) 0.6518(4) 0.0598(18) Uani 1 1 d .
H64A H -0.3650 0.0449 0.6391 0.090 Uiso 1 1 calc R
H64B H -0.2670 0.0229 0.6995 0.090 Uiso 1 1 calc R
H64C H -0.2564 0.0198 0.6122 0.090 Uiso 1 1 calc R
C71 C -0.0911(5) 0.12058(15) 0.4624(3) 0.0341(12) Uani 1 1 d .
O72 O -0.0279(4) 0.09852(12) 0.4333(2) 0.0493(11) Uani 1 1 d D
O73 O -0.2056(4) 0.13294(12) 0.4319(2) 0.0464(10) Uani 1 1 d .
C74 C -0.2608(6) 0.11595(19) 0.3603(3) 0.0529(16) Uani 1 1 d .
H74A H -0.1984 0.1164 0.3257 0.079 Uiso 1 1 calc R
H74B H -0.3364 0.1299 0.3386 0.079 Uiso 1 1 calc R
H74C H -0.2846 0.0902 0.3690 0.079 Uiso 1 1 calc R
O8 O 0.1007(3) 0.13450(10) 0.54660(19) 0.0283(7) Uani 1 1 d D
H8O H 0.129(3) 0.1173(8) 0.525(3) 0.034 Uiso 1 1 d D
Ir' Ir 0.097898(18) 0.121043(6) 0.227658(12) 0.02976(6) Uani 1 1 d .
B' B -0.1730(6) 0.12620(19) 0.1259(3) 0.0371(15) Uani 1 1 d .
H0B' H -0.2561 0.1282 0.0918 0.044 Uiso 1 1 calc R
N11' N -0.1604(4) 0.15857(12) 0.1839(2) 0.0346(10) Uani 1 1 d .
N12' N -0.0501(4) 0.16145(12) 0.2347(2) 0.0314(10) Uani 1 1 d .
C13' C -0.0674(5) 0.18896(15) 0.2828(3) 0.0369(13) Uani 1 1 d .
C14' C -0.1894(5) 0.20379(17) 0.2622(3) 0.0448(14) Uani 1 1 d .
H14' H -0.2263 0.2235 0.2864 0.054 Uiso 1 1 calc R
C15' C -0.2459(5) 0.18435(17) 0.2000(3) 0.0443(14) Uani 1 1 d .
C16' C 0.0318(5) 0.20074(16) 0.3481(3) 0.0424(13) Uani 1 1 d .
H16D H 0.0672 0.1787 0.3754 0.064 Uiso 1 1 calc R
H16E H -0.0077 0.2168 0.3819 0.064 Uiso 1 1 calc R
H16F H 0.0999 0.2143 0.3290 0.064 Uiso 1 1 calc R
C17' C -0.3763(6) 0.1888(2) 0.1537(4) 0.071(2) Uani 1 1 d .
H17D H -0.3676 0.1913 0.1006 0.106 Uiso 1 1 calc R
H17E H -0.4173 0.2110 0.1700 0.106 Uiso 1 1 calc R
H17F H -0.4282 0.1670 0.1604 0.106 Uiso 1 1 calc R
N21' N -0.1662(4) 0.08915(13) 0.1680(3) 0.0399(11) Uani 1 1 d .
N22' N -0.0580(4) 0.08071(12) 0.2188(3) 0.0364(10) Uani 1 1 d .
C23' C -0.0823(5) 0.04855(16) 0.2523(3) 0.0434(14) Uani 1 1 d .
C24' C -0.2048(6) 0.03646(19) 0.2247(4) 0.0550(17) Uani 1 1 d .
H24' H -0.2453 0.0149 0.2397 0.066 Uiso 1 1 calc R
C25' C -0.2561(6) 0.06192(19) 0.1712(4) 0.0542(17) Uani 1 1 d .
C26' C 0.0112(6) 0.03073(17) 0.3139(4) 0.0505(15) Uani 1 1 d .
H26D H 0.0953 0.0418 0.3145 0.076 Uiso 1 1 calc R
H26E H 0.0157 0.0041 0.3045 0.076 Uiso 1 1 calc R
H26F H -0.0172 0.0348 0.3624 0.076 Uiso 1 1 calc R
C27' C -0.3857(7) 0.0631(3) 0.1234(5) 0.088(3) Uani 1 1 d .
H27D H -0.4296 0.0859 0.1339 0.133 Uiso 1 1 calc R
H27E H -0.4356 0.0416 0.1350 0.133 Uiso 1 1 calc R
H27F H -0.3759 0.0625 0.0703 0.133 Uiso 1 1 calc R
N31' N -0.0614(4) 0.12926(14) 0.0790(2) 0.0396(11) Uani 1 1 d .
N32' N 0.0634(4) 0.12888(13) 0.1145(2) 0.0384(11) Uani 1 1 d .
C33' C 0.1376(5) 0.13464(17) 0.0605(3) 0.0429(14) Uani 1 1 d .
C34' C 0.0584(6) 0.1383(2) -0.0087(3) 0.0536(16) Uani 1 1 d .
H34' H 0.0852 0.1422 -0.0559 0.064 Uiso 1 1 calc R
C35' C -0.0658(6) 0.1353(2) 0.0042(3) 0.0508(16) Uani 1 1 d .
C36' C 0.2806(5) 0.13745(19) 0.0750(4) 0.0526(16) Uani 1 1 d .
H36D H 0.3062 0.1630 0.0662 0.079 Uiso 1 1 calc R
H36E H 0.3168 0.1207 0.0412 0.079 Uiso 1 1 calc R
H36F H 0.3115 0.1305 0.1271 0.079 Uiso 1 1 calc R
C37' C -0.1874(7) 0.1378(3) -0.0499(4) 0.078(2) Uani 1 1 d .
H37D H -0.2401 0.1161 -0.0440 0.117 Uiso 1 1 calc R
H37E H -0.1681 0.1386 -0.1013 0.117 Uiso 1 1 calc R
H37F H -0.2332 0.1603 -0.0399 0.117 Uiso 1 1 calc R
C41' C 0.2374(5) 0.15988(14) 0.2485(3) 0.0322(12) Uani 1 1 d .
C42' C 0.3258(5) 0.15222(14) 0.3149(3) 0.0319(12) Uani 1 1 d .
C43' C 0.4224(5) 0.17768(16) 0.3419(3) 0.0403(13) Uani 1 1 d .
H43' H 0.4820 0.1721 0.3851 0.048 Uiso 1 1 calc R
C44' C 0.4292(6) 0.21151(17) 0.3041(4) 0.0520(16) Uani 1 1 d .
H44' H 0.4931 0.2289 0.3225 0.062 Uiso 1 1 calc R
C45' C 0.3435(6) 0.21992(16) 0.2399(4) 0.0478(15) Uani 1 1 d .
H45' H 0.3493 0.2428 0.2148 0.057 Uiso 1 1 calc R
C46' C 0.2493(5) 0.19440(15) 0.2128(3) 0.0400(13) Uani 1 1 d .
H46' H 0.1914 0.2003 0.1691 0.048 Uiso 1 1 calc R
C5' C 0.2359(5) 0.08197(14) 0.2327(3) 0.0342(12) Uani 1 1 d .
C6' C 0.3220(5) 0.08229(13) 0.2972(3) 0.0315(12) Uani 1 1 d .
C7' C 0.2975(5) 0.11458(14) 0.3504(3) 0.0316(12) Uani 1 1 d .
C51' C 0.2293(6) 0.05014(18) 0.1771(3) 0.0440(14) Uani 1 1 d .
O52' O 0.1723(5) 0.02147(15) 0.1837(3) 0.0854(17) Uani 1 1 d .
O53' O 0.2857(5) 0.05772(13) 0.1176(2) 0.0641(13) Uani 1 1 d .
C54' C 0.2711(11) 0.0282(3) 0.0607(5) 0.117(4) Uani 1 1 d .
H54D H 0.3273 0.0075 0.0781 0.175 Uiso 1 1 calc R
H54E H 0.2934 0.0379 0.0136 0.175 Uiso 1 1 calc R
H54F H 0.1828 0.0196 0.0523 0.175 Uiso 1 1 calc R
C61' C 0.4208(5) 0.05376(15) 0.3153(3) 0.0359(12) Uani 1 1 d .
O62' O 0.4488(5) 0.03060(13) 0.2706(2) 0.0647(13) Uani 1 1 d .
O63' O 0.4769(4) 0.05437(12) 0.3869(3) 0.0609(12) Uani 1 1 d .
C64' C 0.5753(7) 0.02666(19) 0.4100(4) 0.070(2) Uani 1 1 d .
H64D H 0.5353 0.0028 0.4177 0.105 Uiso 1 1 calc R
H64E H 0.6271 0.0345 0.4570 0.105 Uiso 1 1 calc R
H64F H 0.6293 0.0241 0.3710 0.105 Uiso 1 1 calc R
C71' C 0.3421(5) 0.10782(16) 0.4353(3) 0.0383(13) Uani 1 1 d .
O72' O 0.2736(4) 0.09110(14) 0.4715(2) 0.0595(12) Uani 1 1 d D
O73' O 0.4537(4) 0.12188(11) 0.4620(2) 0.0471(10) Uani 1 1 d .
C74' C 0.4982(7) 0.1138(2) 0.5407(3) 0.0618(19) Uani 1 1 d .
H74D H 0.4345 0.1220 0.5710 0.093 Uiso 1 1 calc R
H74E H 0.5782 0.1270 0.5568 0.093 Uiso 1 1 calc R
H74F H 0.5120 0.0871 0.5472 0.093 Uiso 1 1 calc R
O8' O 0.1555(3) 0.11693(10) 0.34443(19) 0.0328(8) Uani 1 1 d D
H8O' H 0.116(4) 0.1062(11) 0.373(2) 0.039 Uiso 1 1 d D

loop_
_atom_site_aniso_label
_atom_site_aniso_U_11
_atom_site_aniso_U_22
_atom_site_aniso_U_33
_atom_site_aniso_U_23
_atom_site_aniso_U_13
_atom_site_aniso_U_12
Ir 0.02762(10) 0.02649(11) 0.02791(11) -0.00245(9) 0.00259(8) -0.00243(8)
B 0.034(3) 0.037(4) 0.040(4) -0.004(3) 0.000(3) -0.001(3)
N11 0.030(2) 0.035(3) 0.042(3) -0.007(2) 0.004(2) -0.0086(19)
N12 0.026(2) 0.032(2) 0.036(3) 0.001(2) 0.0012(18) -0.0091(18)
C13 0.039(3) 0.033(3) 0.041(3) 0.005(3) 0.007(2) -0.004(2)
C14 0.041(3) 0.046(4) 0.058(4) 0.007(3) 0.014(3) -0.015(3)
C15 0.031(3) 0.043(3) 0.047(4) -0.004(3) 0.003(3) -0.009(2)
C16 0.051(4) 0.064(4) 0.045(4) 0.015(3) 0.004(3) -0.009(3)
C17 0.038(3) 0.081(5) 0.065(5) 0.007(4) -0.004(3) -0.015(3)
N21 0.031(2) 0.033(3) 0.038(3) -0.007(2) -0.0052(19) 0.0006(19)
N22 0.028(2) 0.032(2) 0.035(3) -0.006(2) 0.0015(19) -0.0027(18)
C23 0.038(3) 0.026(3) 0.036(3) -0.002(2) 0.009(2) -0.002(2)
C24 0.044(3) 0.035(3) 0.058(4) -0.002(3) 0.008(3) 0.007(3)
C25 0.034(3) 0.041(3) 0.041(3) -0.001(3) -0.007(2) 0.007(2)
C26 0.051(3) 0.026(3) 0.042(3) -0.005(2) 0.007(3) -0.002(2)
C27 0.062(4) 0.057(4) 0.074(5) -0.002(4) -0.022(4) 0.017(3)
N31 0.034(2) 0.032(2) 0.032(3) -0.004(2) -0.0035(19) -0.0028(19)
N32 0.031(2) 0.029(2) 0.034(2) -0.0052(19) 0.0018(19) -0.0036(18)
C33 0.046(3) 0.035(3) 0.032(3) -0.004(2) 0.007(2) -0.001(2)
C34 0.055(4) 0.042(3) 0.031(3) -0.006(3) 0.008(3) -0.002(3)
C35 0.046(3) 0.038(3) 0.027(3) -0.003(2) -0.003(2) -0.001(3)
C36 0.041(3) 0.045(3) 0.050(4) -0.007(3) 0.012(3) 0.001(3)
C37 0.060(4) 0.075(5) 0.035(4) -0.009(3) -0.008(3) -0.001(3)
C41 0.036(3) 0.029(3) 0.032(3) -0.001(2) 0.006(2) -0.003(2)
C42 0.030(3) 0.039(3) 0.026(3) 0.001(2) 0.005(2) 0.002(2)
C43 0.049(3) 0.048(4) 0.040(4) 0.005(3) 0.002(3) 0.004(3)
C44 0.060(4) 0.046(4) 0.058(4) 0.010(3) 0.001(3) 0.017(3)
C45 0.065(4) 0.030(3) 0.062(4) -0.009(3) 0.009(3) 0.009(3)
C46 0.046(3) 0.032(3) 0.045(4) -0.003(3) 0.006(3) -0.003(3)
C5 0.031(3) 0.022(2) 0.032(3) -0.001(2) 0.012(2) 0.002(2)
C6 0.029(3) 0.033(3) 0.031(3) 0.000(2) 0.011(2) -0.004(2)
C7 0.022(2) 0.040(3) 0.031(3) 0.000(2) 0.002(2) -0.003(2)
C51 0.034(3) 0.038(3) 0.036(3) -0.003(3) 0.001(2) -0.003(2)
O52 0.074(3) 0.057(3) 0.051(3) 0.002(2) 0.032(2) 0.001(2)
O53 0.065(3) 0.057(3) 0.043(3) 0.021(2) 0.012(2) 0.011(2)
C54 0.130(7) 0.066(5) 0.051(5) 0.032(4) 0.017(5) 0.017(5)
C61 0.032(3) 0.040(3) 0.032(3) 0.003(3) 0.002(2) -0.002(2)
O62 0.087(3) 0.092(4) 0.034(3) -0.001(2) -0.002(2) -0.056(3)
O63 0.076(3) 0.072(3) 0.037(2) 0.009(2) -0.002(2) -0.046(3)
C64 0.053(4) 0.051(4) 0.074(5) 0.019(3) 0.005(3) -0.016(3)
C71 0.034(3) 0.038(3) 0.029(3) 0.000(2) 0.001(2) -0.009(2)
O72 0.040(2) 0.065(3) 0.045(2) -0.025(2) 0.0108(19) -0.003(2)
O73 0.042(2) 0.053(3) 0.039(2) -0.0106(19) -0.0099(18) 0.0051(19)
C74 0.055(4) 0.070(5) 0.029(3) -0.007(3) -0.009(3) -0.012(3)
O8 0.0240(17) 0.034(2) 0.027(2) -0.0037(15) 0.0045(14) -0.0010(15)
Ir' 0.02875(10) 0.03107(11) 0.03009(12) 0.00333(9) 0.00655(8) 0.00082(8)
B' 0.032(3) 0.052(4) 0.027(3) -0.001(3) 0.004(3) -0.003(3)
N11' 0.030(2) 0.045(3) 0.029(2) 0.008(2) 0.0039(19) 0.005(2)
N12' 0.030(2) 0.032(2) 0.031(2) 0.0012(19) 0.0036(18) 0.0026(18)
C13' 0.040(3) 0.039(3) 0.032(3) 0.006(3) 0.008(2) 0.003(2)
C14' 0.047(3) 0.043(3) 0.045(4) -0.002(3) 0.008(3) 0.016(3)
C15' 0.037(3) 0.050(4) 0.048(4) 0.008(3) 0.012(3) 0.010(3)
C16' 0.048(3) 0.036(3) 0.041(3) -0.004(3) 0.003(3) 0.007(3)
C17' 0.044(4) 0.091(6) 0.071(5) -0.006(4) -0.011(3) 0.026(4)
N21' 0.035(2) 0.048(3) 0.036(3) -0.001(2) 0.005(2) -0.007(2)
N22' 0.032(2) 0.037(3) 0.042(3) 0.003(2) 0.008(2) -0.0010(19)
C23' 0.045(3) 0.038(3) 0.049(4) -0.001(3) 0.012(3) -0.004(3)
C24' 0.057(4) 0.057(4) 0.051(4) 0.007(3) 0.010(3) -0.022(3)
C25' 0.039(3) 0.063(4) 0.061(4) 0.000(3) 0.008(3) -0.017(3)
C26' 0.060(4) 0.039(3) 0.054(4) 0.011(3) 0.012(3) -0.004(3)
C27' 0.052(4) 0.103(7) 0.103(7) 0.022(5) -0.012(4) -0.035(4)
N31' 0.037(3) 0.057(3) 0.024(2) -0.002(2) 0.002(2) -0.003(2)
N32' 0.039(3) 0.046(3) 0.032(3) 0.006(2) 0.009(2) -0.002(2)
C33' 0.041(3) 0.055(4) 0.036(3) 0.000(3) 0.016(3) -0.003(3)
C34' 0.063(4) 0.070(4) 0.031(3) -0.001(3) 0.018(3) 0.002(3)
C35' 0.050(4) 0.073(5) 0.029(3) -0.001(3) 0.005(3) -0.008(3)
C36' 0.041(3) 0.065(4) 0.055(4) 0.009(3) 0.018(3) -0.002(3)
C37' 0.061(4) 0.148(8) 0.024(4) -0.007(4) 0.003(3) -0.007(5)
C41' 0.034(3) 0.032(3) 0.032(3) 0.002(2) 0.012(2) 0.008(2)
C42' 0.027(3) 0.031(3) 0.038(3) 0.000(2) 0.010(2) 0.004(2)
C43' 0.033(3) 0.043(3) 0.045(4) -0.001(3) 0.003(2) -0.001(2)
C44' 0.047(3) 0.040(4) 0.071(5) -0.006(3) 0.014(3) -0.015(3)
C45' 0.053(4) 0.031(3) 0.061(4) 0.011(3) 0.016(3) -0.004(3)
C46' 0.042(3) 0.034(3) 0.045(4) 0.010(3) 0.013(3) 0.003(2)
C5' 0.042(3) 0.028(3) 0.037(3) 0.004(2) 0.018(3) 0.000(2)
C6' 0.033(3) 0.023(3) 0.040(3) 0.007(2) 0.013(2) 0.004(2)
C7' 0.025(2) 0.035(3) 0.034(3) 0.004(2) 0.004(2) 0.002(2)
C51' 0.046(3) 0.046(4) 0.040(4) -0.007(3) 0.007(3) 0.005(3)
O52' 0.105(4) 0.059(3) 0.101(4) -0.033(3) 0.045(4) -0.030(3)
O53' 0.090(3) 0.064(3) 0.042(3) -0.010(2) 0.021(2) 0.002(3)
C54' 0.152(9) 0.137(9) 0.067(6) -0.044(6) 0.031(6) -0.006(8)
C61' 0.036(3) 0.028(3) 0.046(4) 0.000(3) 0.012(3) 0.001(2)
O62' 0.085(3) 0.061(3) 0.047(3) -0.001(2) 0.005(2) 0.040(3)
O63' 0.069(3) 0.049(3) 0.056(3) -0.017(2) -0.018(2) 0.026(2)
C64' 0.064(4) 0.054(4) 0.079(5) -0.015(4) -0.031(4) 0.028(3)
C71' 0.045(3) 0.034(3) 0.037(3) 0.003(3) 0.011(3) 0.012(3)
O72' 0.045(2) 0.094(4) 0.040(3) 0.031(2) 0.010(2) 0.010(2)
O73' 0.055(3) 0.049(2) 0.034(2) -0.0090(19) -0.0049(19) -0.003(2)
C74' 0.080(5) 0.067(5) 0.032(4) -0.003(3) -0.012(3) 0.019(4)
O8' 0.0293(18) 0.041(2) 0.030(2) 0.0059(16) 0.0096(15) 0.0023(16)

loop_
_atom_type_symbol
_atom_type_description
_atom_type_scat_dispersion_real
_atom_type_scat_dispersion_imag
_atom_type_scat_source
C C 0.0033 0.0016 'International Tables Vol C Tables 4.2.6.8 and 6.1.1.4'
H H 0.0000 0.0000 'International Tables Vol C Tables 4.2.6.8 and 6.1.1.4'
B B 0.0013 0.0007 'International Tables Vol C Tables 4.2.6.8 and 6.1.1.4'
N N 0.0061 0.0033 'International Tables Vol C Tables 4.2.6.8 and 6.1.1.4'
O O 0.0106 0.0060 'International Tables Vol C Tables 4.2.6.8 and 6.1.1.4'
Ir Ir -1.4442 7.9887 'International Tables Vol C Tables 4.2.6.8 and 6.1.1.4'

loop_
_geom_angle_atom_site_label_1
_geom_angle_atom_site_label_2
_geom_angle_atom_site_label_3
_geom_angle
C5 Ir C41 87.3(2)
C5 Ir N32 98.99(18)
C41 Ir N32 97.13(19)
C5 Ir O8 79.75(17)
C41 Ir O8 76.73(17)
N32 Ir O8 173.75(15)
C5 Ir N12 174.28(18)
C41 Ir N12 94.72(18)
N32 Ir N12 86.08(16)
O8 Ir N12 95.49(14)
C5 Ir N22 92.82(18)
C41 Ir N22 172.72(18)
N32 Ir N22 90.04(16)
O8 Ir N22 96.12(14)
N12 Ir N22 84.50(16)
N21 B N11 109.6(5)
N21 B N31 109.6(4)
N11 B N31 108.3(4)
N21 B H0B 109.8
N11 B H0B 109.8
N31 B H0B 109.8
C15 N11 N12 109.4(4)
C15 N11 B 130.9(5)
N12 N11 B 119.7(4)
C13 N12 N11 107.1(4)
C13 N12 Ir 135.3(4)
N11 N12 Ir 117.1(3)
N12 C13 C14 108.8(5)
N12 C13 C16 122.8(5)
C14 C13 C16 128.4(5)
C15 C14 C13 106.7(5)
C15 C14 H14 126.6
C13 C14 H14 126.6
C14 C15 N11 108.0(5)
C14 C15 C17 129.5(5)
N11 C15 C17 122.5(5)
C13 C16 H16A 109.5
C13 C16 H16B 109.5
H16A C16 H16B 109.5
C13 C16 H16C 109.5
H16A C16 H16C 109.5
H16B C16 H16C 109.5
C15 C17 H17A 109.5
C15 C17 H17B 109.5
H17A C17 H17B 109.5
C15 C17 H17C 109.5
H17A C17 H17C 109.5
H17B C17 H17C 109.5
C25 N21 N22 109.5(4)
C25 N21 B 131.5(5)
N22 N21 B 118.7(4)
C23 N22 N21 107.0(4)
C23 N22 Ir 136.1(4)
N21 N22 Ir 116.8(3)
N22 C23 C24 109.2(5)
N22 C23 C26 123.7(5)
C24 C23 C26 127.1(5)
C25 C24 C23 106.8(5)
C25 C24 H24 126.6
C23 C24 H24 126.6
N21 C25 C24 107.5(5)
N21 C25 C27 123.0(5)
C24 C25 C27 129.4(5)
C23 C26 H26A 109.5
C23 C26 H26B 109.5
H26A C26 H26B 109.5
C23 C26 H26C 109.5
H26A C26 H26C 109.5
H26B C26 H26C 109.5
C25 C27 H27A 109.5
C25 C27 H27B 109.5
H27A C27 H27B 109.5
C25 C27 H27C 109.5
H27A C27 H27C 109.5
H27B C27 H27C 109.5
C35 N31 N32 108.8(4)
C35 N31 B 131.3(5)
N32 N31 B 119.9(4)
C33 N32 N31 107.0(4)
C33 N32 Ir 134.2(4)
N31 N32 Ir 118.7(3)
N32 C33 C34 108.2(5)
N32 C33 C36 124.4(5)
C34 C33 C36 127.5(5)
C35 C34 C33 107.1(5)
C35 C34 H34 126.4
C33 C34 H34 126.4
N31 C35 C34 108.9(5)
N31 C35 C37 122.3(5)
C34 C35 C37 128.8(5)
C33 C36 H36A 109.5
C33 C36 H36B 109.5
H36A C36 H36B 109.5
C33 C36 H36C 109.5
H36A C36 H36C 109.5
H36B C36 H36C 109.5
C35 C37 H37A 109.5
C35 C37 H37B 109.5
H37A C37 H37B 109.5
C35 C37 H37C 109.5
H37A C37 H37C 109.5
H37B C37 H37C 109.5
C46 C41 C42 117.5(5)
C46 C41 Ir 129.5(4)
C42 C41 Ir 112.7(4)
C43 C42 C41 120.8(5)
C43 C42 C7 127.4(5)
C41 C42 C7 111.8(4)
C44 C43 C42 119.3(6)
C44 C43 H43 120.3
C42 C43 H43 120.3
C43 C44 C45 120.7(6)
C43 C44 H44 119.6
C45 C44 H44 119.6
C46 C45 C44 120.1(6)
C46 C45 H45 120.0
C44 C45 H45 120.0
C45 C46 C41 121.6(6)
C45 C46 H46 119.2
C41 C46 H46 119.2
C6 C5 C51 122.1(4)
C6 C5 Ir 113.9(4)
C51 C5 Ir 123.9(4)
C5 C6 C61 126.4(5)
C5 C6 C7 112.9(4)
C61 C6 C7 119.8(4)
O8 C7 C42 101.8(4)
O8 C7 C71 104.5(4)
C42 C7 C71 119.7(4)
O8 C7 C6 104.4(4)
C42 C7 C6 109.7(4)
C71 C7 C6 114.6(4)
O52 C51 O53 122.1(5)
O52 C51 C5 124.9(5)
O53 C51 C5 113.0(5)
C51 O53 C54 116.4(5)
O53 C54 H54A 109.5
O53 C54 H54B 109.5
H54A C54 H54B 109.5
O53 C54 H54C 109.5
H54A C54 H54C 109.5
H54B C54 H54C 109.5
O62 C61 O63 121.8(5)
O62 C61 C6 124.9(5)
O63 C61 C6 113.2(5)
C61 O63 C64 117.7(5)
O63 C64 H64A 109.5
O63 C64 H64B 109.5
H64A C64 H64B 109.5
O63 C64 H64C 109.5
H64A C64 H64C 109.5
H64B C64 H64C 109.5
O72 C71 O73 124.9(5)
O72 C71 C7 120.7(5)
O73 C71 C7 114.4(5)
C71 O73 C74 116.2(4)
O73 C74 H74A 109.5
O73 C74 H74B 109.5
H74A C74 H74B 109.5
O73 C74 H74C 109.5
H74A C74 H74C 109.5
H74B C74 H74C 109.5
C7 O8 Ir 101.3(3)
C7 O8 H8O 117(3)
Ir O8 H8O 128(4)
C5' Ir' C41' 88.0(2)
C5' Ir' N32' 99.3(2)
C41' Ir' N32' 96.06(19)
C5' Ir' O8' 78.86(18)
C41' Ir' O8' 76.70(17)
N32' Ir' O8' 172.52(15)
C5' Ir' N12' 173.88(18)
C41' Ir' N12' 92.51(18)
N32' Ir' N12' 86.74(17)
O8' Ir' N12' 95.33(14)
C5' Ir' N22' 94.50(18)
C41' Ir' N22' 173.02(18)
N32' Ir' N22' 89.96(17)
O8' Ir' N22' 97.39(15)
N12' Ir' N22' 84.28(16)
N21' B' N11' 109.0(4)
N21' B' N31' 110.3(5)
N11' B' N31' 108.3(4)
N21' B' H0B' 109.7
N11' B' H0B' 109.7
N31' B' H0B' 109.7
C15' N11' N12' 109.7(4)
C15' N11' B' 131.3(5)
N12' N11' B' 118.7(4)
C13' N12' N11' 107.3(4)
C13' N12' Ir' 134.8(4)
N11' N12' Ir' 117.7(3)
N12' C13' C14' 108.8(5)
N12' C13' C16' 123.9(5)
C14' C13' C16' 127.4(5)
C15' C14' C13' 107.1(5)
C15' C14' H14' 126.5
C13' C14' H14' 126.5
N11' C15' C14' 107.2(5)
N11' C15' C17' 122.7(6)
C14' C15' C17' 130.0(6)
C13' C16' H16D 109.5
C13' C16' H16E 109.5
H16D C16' H16E 109.5
C13' C16' H16F 109.5
H16D C16' H16F 109.5
H16E C16' H16F 109.5
C15' C17' H17D 109.5
C15' C17' H17E 109.5
H17D C17' H17E 109.5
C15' C17' H17F 109.5
H17D C17' H17F 109.5
H17E C17' H17F 109.5
C25' N21' N22' 109.1(5)
C25' N21' B' 131.3(5)
N22' N21' B' 119.3(4)
C23' N22' N21' 106.7(4)
C23' N22' Ir' 136.9(4)
N21' N22' Ir' 116.4(3)
N22' C23' C24' 109.9(5)
N22' C23' C26' 122.9(5)
C24' C23' C26' 127.1(5)
C25' C24' C23' 106.9(5)
C25' C24' H24' 126.5
C23' C24' H24' 126.5
N21' C25' C24' 107.4(5)
N21' C25' C27' 122.4(6)
C24' C25' C27' 130.2(6)
C23' C26' H26D 109.5
C23' C26' H26E 109.5
H26D C26' H26E 109.5
C23' C26' H26F 109.5
H26D C26' H26F 109.5
H26E C26' H26F 109.5
C25' C27' H27D 109.5
C25' C27' H27E 109.5
H27D C27' H27E 109.5
C25' C27' H27F 109.5
H27D C27' H27F 109.5
H27E C27' H27F 109.5
C35' N31' N32' 110.2(4)
C35' N31' B' 129.2(5)
N32' N31' B' 120.4(4)
C33' N32' N31' 106.9(4)
C33' N32' Ir' 134.6(4)
N31' N32' Ir' 118.6(3)
N32' C33' C34' 108.3(5)
N32' C33' C36' 124.6(5)
C34' C33' C36' 127.1(5)
C35' C34' C33' 107.8(5)
C35' C34' H34' 126.1
C33' C34' H34' 126.1
N31' C35' C34' 106.8(5)
N31' C35' C37' 123.5(5)
C34' C35' C37' 129.7(6)
C33' C36' H36D 109.5
C33' C36' H36E 109.5
H36D C36' H36E 109.5
C33' C36' H36F 109.5
H36D C36' H36F 109.5
H36E C36' H36F 109.5
C35' C37' H37D 109.5
C35' C37' H37E 109.5
H37D C37' H37E 109.5
C35' C37' H37F 109.5
H37D C37' H37F 109.5
H37E C37' H37F 109.5
C46' C41' C42' 117.1(5)
C46' C41' Ir' 129.4(4)
C42' C41' Ir' 113.0(4)
C43' C42' C41' 121.0(5)
C43' C42' C7' 127.3(5)
C41' C42' C7' 111.7(4)
C44' C43' C42' 119.1(5)
C44' C43' H43' 120.4
C42' C43' H43' 120.4
C45' C44' C43' 121.1(6)
C45' C44' H44' 119.5
C43' C44' H44' 119.5
C46' C45' C44' 119.5(5)
C46' C45' H45' 120.2
C44' C45' H45' 120.2
C45' C46' C41' 122.0(6)
C45' C46' H46' 119.0
C41' C46' H46' 119.0
C6' C5' C51' 121.7(5)
C6' C5' Ir' 114.9(4)
C51' C5' Ir' 122.3(4)
C5' C6' C61' 123.2(5)
C5' C6' C7' 112.2(4)
C61' C6' C7' 124.6(5)
O8' C7' C42' 100.2(4)
O8' C7' C71' 103.5(4)
C42' C7' C71' 119.7(4)
O8' C7' C6' 105.0(4)
C42' C7' C6' 109.9(4)
C71' C7' C6' 115.9(4)
O52' C51' O53' 123.1(6)
O52' C51' C5' 123.5(5)
O53' C51' C5' 113.2(5)
C51' O53' C54' 113.6(6)
O53' C54' H54D 109.5
O53' C54' H54E 109.5
H54D C54' H54E 109.5
O53' C54' H54F 109.5
H54D C54' H54F 109.5
H54E C54' H54F 109.5
O62' C61' O63' 121.8(5)
O62' C61' C6' 124.5(5)
O63' C61' C6' 113.7(5)
C61' O63' C64' 117.4(5)
O63' C64' H64D 109.5
O63' C64' H64E 109.5
H64D C64' H64E 109.5
O63' C64' H64F 109.5
H64D C64' H64F 109.5
H64E C64' H64F 109.5
O72' C71' O73' 125.4(5)
O72' C71' C7' 119.4(5)
O73' C71' C7' 115.2(5)
C71' O73' C74' 115.1(5)
O73' C74' H74D 109.5
O73' C74' H74E 109.5
H74D C74' H74E 109.5
O73' C74' H74F 109.5
H74D C74' H74F 109.5
H74E C74' H74F 109.5
C7' O8' Ir' 102.3(3)
C7' O8' H8O' 122(3)
Ir' O8' H8O' 125(4)

loop_
_geom_bond_atom_site_label_1
_geom_bond_atom_site_label_2
_geom_bond_distance
Ir C5 1.988(5)
Ir C41 1.997(5)
Ir N32 2.001(4)
Ir O8 2.085(3)
Ir N12 2.121(4)
Ir N22 2.157(4)
B N21 1.510(7)
B N11 1.520(8)
B N31 1.533(7)
B H0B 0.9800
N11 C15 1.350(7)
N11 N12 1.353(6)
N12 C13 1.335(6)
C13 C14 1.389(7)
C13 C16 1.487(8)
C14 C15 1.346(8)
C14 H14 0.9300
C15 C17 1.480(8)
C16 H16A 0.9600
C16 H16B 0.9600
C16 H16C 0.9600
C17 H17A 0.9600
C17 H17B 0.9600
C17 H17C 0.9600
N21 C25 1.340(7)
N21 N22 1.358(6)
N22 C23 1.324(6)
C23 C24 1.378(8)
C23 C26 1.486(7)
C24 C25 1.354(8)
C24 H24 0.9300
C25 C27 1.488(8)
C26 H26A 0.9600
C26 H26B 0.9600
C26 H26C 0.9600
C27 H27A 0.9600
C27 H27B 0.9600
C27 H27C 0.9600
N31 C35 1.331(7)
N31 N32 1.372(6)
N32 C33 1.342(6)
C33 C34 1.384(7)
C33 C36 1.477(7)
C34 C35 1.343(8)
C34 H34 0.9300
C35 C37 1.500(8)
C36 H36A 0.9600
C36 H36B 0.9600
C36 H36C 0.9600
C37 H37A 0.9600
C37 H37B 0.9600
C37 H37C 0.9600
C41 C46 1.387(7)
C41 C42 1.409(7)
C42 C43 1.385(7)
C42 C7 1.503(7)
C43 C44 1.370(9)
C43 H43 0.9300
C44 C45 1.376(9)
C44 H44 0.9300
C45 C46 1.360(8)
C45 H45 0.9300
C46 H46 0.9300
C5 C6 1.338(7)
C5 C51 1.467(7)
C6 C61 1.452(7)
C6 C7 1.529(7)
C7 O8 1.470(5)
C7 C71 1.513(7)
C51 O52 1.190(6)
C51 O53 1.330(6)
O53 C54 1.429(7)
C54 H54A 0.9600
C54 H54B 0.9600
C54 H54C 0.9600
C61 O62 1.181(6)
C61 O63 1.314(6)
O63 C64 1.419(7)
C64 H64A 0.9600
C64 H64B 0.9600
C64 H64C 0.9600
C71 O72 1.188(6)
C71 O73 1.309(6)
O73 C74 1.439(6)
C74 H74A 0.9600
C74 H74B 0.9600
C74 H74C 0.9600
O8 H8O 0.80000(19)
Ir' C5' 1.988(5)
Ir' C41' 1.994(5)
Ir' N32' 1.998(4)
Ir' O8' 2.065(3)
Ir' N12' 2.122(4)
Ir' N22' 2.152(4)
B' N21' 1.503(8)
B' N11' 1.529(8)
B' N31' 1.532(7)
B' H0B' 0.9800
N11' C15' 1.336(7)
N11' N12' 1.352(6)
N12' C13' 1.321(7)
C13' C14' 1.374(7)
C13' C16' 1.488(7)
C14' C15' 1.353(8)
C14' H14' 0.9300
C15' C17' 1.486(8)
C16' H16D 0.9600
C16' H16E 0.9600
C16' H16F 0.9600
C17' H17D 0.9600
C17' H17E 0.9600
C17' H17F 0.9600
N21' C25' 1.351(7)
N21' N22' 1.364(6)
N22' C23' 1.324(7)
C23' C24' 1.367(8)
C23' C26' 1.486(8)
C24' C25' 1.354(9)
C24' H24' 0.9300
C25' C27' 1.483(9)
C26' H26D 0.9600
C26' H26E 0.9600
C26' H26F 0.9600
C27' H27D 0.9600
C27' H27E 0.9600
C27' H27F 0.9600
N31' C35' 1.333(7)
N31' N32' 1.357(6)
N32' C33' 1.333(6)
C33' C34' 1.375(8)
C33' C36' 1.478(8)
C34' C35' 1.354(8)
C34' H34' 0.9300
C35' C37' 1.472(9)
C36' H36D 0.9600
C36' H36E 0.9600
C36' H36F 0.9600
C37' H37D 0.9600
C37' H37E 0.9600
C37' H37F 0.9600
C41' C46' 1.388(7)
C41' C42' 1.405(7)
C42' C43' 1.381(7)
C42' C7' 1.519(7)
C43' C44' 1.377(8)
C43' H43' 0.9300
C44' C45' 1.367(8)
C44' H44' 0.9300
C45' C46' 1.366(8)
C45' H45' 0.9300
C46' H46' 0.9300
C5' C6' 1.340(7)
C5' C51' 1.489(8)
C6' C61' 1.443(7)
C6' C7' 1.524(7)
C7' O8' 1.472(5)
C7' C71' 1.520(7)
C51' O52' 1.190(7)
C51' O53' 1.309(7)
O53' C54' 1.441(9)
C54' H54D 0.9600
C54' H54E 0.9600
C54' H54F 0.9600
C61' O62' 1.204(6)
C61' O63' 1.312(7)
O63' C64' 1.433(7)
C64' H64D 0.9600
C64' H64E 0.9600
C64' H64F 0.9600
C71' O72' 1.187(6)
C71' O73' 1.288(7)
O73' C74' 1.426(7)
C74' H74D 0.9600
C74' H74E 0.9600
C74' H74F 0.9600
O8' H8O' 0.8000(2)

loop_
_geom_hbond_atom_site_label_D
_geom_hbond_atom_site_label_H
_geom_hbond_atom_site_label_A
_geom_hbond_distance_DH
_geom_hbond_distance_HA
_geom_hbond_distance_DA
_geom_hbond_angle_DHA
O8 H8O O72' 0.80 2.109(16) 2.846(5) 153(3)
O8' H8O' O72 0.80 1.985(15) 2.733(5) 156(4)

loop_
_geom_torsion_atom_site_label_1
_geom_torsion_atom_site_label_2
_geom_torsion_atom_site_label_3
_geom_torsion_atom_site_label_4
_geom_torsion
N21 B N11 C15 -112.0(6)
N31 B N11 C15 128.5(6)
N21 B N11 N12 64.8(6)
N31 B N11 N12 -54.7(6)
C15 N11 N12 C13 0.0(6)
B N11 N12 C13 -177.4(4)
C15 N11 N12 Ir 172.8(3)
B N11 N12 Ir -4.6(6)
C41 Ir N12 C13 -45.0(5)
N32 Ir N12 C13 -141.8(5)
O8 Ir N12 C13 32.1(5)
N22 Ir N12 C13 127.8(5)
C41 Ir N12 N11 144.9(4)
N32 Ir N12 N11 48.0(4)
O8 Ir N12 N11 -138.1(3)
N22 Ir N12 N11 -42.4(3)
N11 N12 C13 C14 -0.4(6)
Ir N12 C13 C14 -171.3(4)
N11 N12 C13 C16 179.8(5)
Ir N12 C13 C16 8.9(8)
N12 C13 C14 C15 0.6(7)
C16 C13 C14 C15 -179.6(6)
C13 C14 C15 N11 -0.6(7)
C13 C14 C15 C17 177.6(6)
N12 N11 C15 C14 0.3(6)
B N11 C15 C14 177.4(5)
N12 N11 C15 C17 -178.0(6)
B N11 C15 C17 -1.0(9)
N11 B N21 C25 117.9(6)
N31 B N21 C25 -123.4(6)
N11 B N21 N22 -54.7(6)
N31 B N21 N22 64.0(6)
C25 N21 N22 C23 -0.2(6)
B N21 N22 C23 173.9(5)
C25 N21 N22 Ir 176.1(3)
B N21 N22 Ir -9.8(6)
C5 Ir N22 C23 40.4(5)
N32 Ir N22 C23 139.4(5)
O8 Ir N22 C23 -39.6(5)
N12 Ir N22 C23 -134.5(5)
C5 Ir N22 N21 -134.5(4)
N32 Ir N22 N21 -35.5(4)
O8 Ir N22 N21 145.5(3)
N12 Ir N22 N21 50.5(3)
N21 N22 C23 C24 0.7(6)
Ir N22 C23 C24 -174.6(4)
N21 N22 C23 C26 -178.5(5)
Ir N22 C23 C26 6.3(8)
N22 C23 C24 C25 -0.9(7)
C26 C23 C24 C25 178.2(5)
N22 N21 C25 C24 -0.3(6)
B N21 C25 C24 -173.5(6)
N22 N21 C25 C27 -178.9(6)
B N21 C25 C27 7.9(10)
C23 C24 C25 N21 0.7(7)
C23 C24 C25 C27 179.2(6)
N21 B N31 C35 122.9(6)
N11 B N31 C35 -117.6(6)
N21 B N31 N32 -60.8(6)
N11 B N31 N32 58.8(6)
C35 N31 N32 C33 0.0(6)
B N31 N32 C33 -177.2(5)
C35 N31 N32 Ir 178.1(3)
B N31 N32 Ir 1.0(6)
C5 Ir N32 C33 -50.4(5)
C41 Ir N32 C33 37.9(5)
N12 Ir N32 C33 132.2(5)
N22 Ir N32 C33 -143.3(5)
C5 Ir N32 N31 132.1(4)
C41 Ir N32 N31 -139.5(4)
N12 Ir N32 N31 -45.3(4)
N22 Ir N32 N31 39.2(4)
N31 N32 C33 C34 -0.7(6)
Ir N32 C33 C34 -178.4(4)
N31 N32 C33 C36 179.3(5)
Ir N32 C33 C36 1.6(8)
N32 C33 C34 C35 1.1(6)
C36 C33 C34 C35 -178.9(6)
N32 N31 C35 C34 0.7(6)
B N31 C35 C34 177.4(5)
N32 N31 C35 C37 179.5(5)
B N31 C35 C37 -3.8(9)
C33 C34 C35 N31 -1.1(7)
C33 C34 C35 C37 -179.8(6)
C5 Ir C41 C46 132.9(5)
N32 Ir C41 C46 34.1(5)
O8 Ir C41 C46 -147.0(5)
N12 Ir C41 C46 -52.5(5)
C5 Ir C41 C42 -54.0(4)
N32 Ir C41 C42 -152.7(4)
O8 Ir C41 C42 26.1(3)
N12 Ir C41 C42 120.6(4)
C46 C41 C42 C43 -1.9(7)
Ir C41 C42 C43 -175.9(4)
C46 C41 C42 C7 176.2(4)
Ir C41 C42 C7 2.1(5)
C41 C42 C43 C44 0.8(8)
C7 C42 C43 C44 -176.9(5)
C42 C43 C44 C45 1.3(9)
C43 C44 C45 C46 -2.3(10)
C44 C45 C46 C41 1.1(9)
C42 C41 C46 C45 0.9(8)
Ir C41 C46 C45 173.8(4)
C41 Ir C5 C6 58.0(4)
N32 Ir C5 C6 154.8(4)
O8 Ir C5 C6 -19.0(4)
N22 Ir C5 C6 -114.7(4)
C41 Ir C5 C51 -126.1(4)
N32 Ir C5 C51 -29.3(4)
O8 Ir C5 C51 156.9(4)
N22 Ir C5 C51 61.2(4)
C51 C5 C6 C61 -14.8(8)
Ir C5 C6 C61 161.2(4)
C51 C5 C6 C7 176.0(4)
Ir C5 C6 C7 -8.0(5)
C43 C42 C7 O8 135.4(5)
C41 C42 C7 O8 -42.4(5)
C43 C42 C7 C71 21.0(7)
C41 C42 C7 C71 -156.9(4)
C43 C42 C7 C6 -114.4(6)
C41 C42 C7 C6 67.7(5)
C5 C6 C7 O8 43.3(5)
C61 C6 C7 O8 -126.7(5)
C5 C6 C7 C42 -65.2(5)
C61 C6 C7 C42 124.9(5)
C5 C6 C7 C71 157.0(4)
C61 C6 C7 C71 -13.0(7)
C6 C5 C51 O52 -83.7(7)
Ir C5 C51 O52 100.7(6)
C6 C5 C51 O53 99.4(6)
Ir C5 C51 O53 -76.2(5)
O52 C51 O53 C54 3.1(9)
C5 C51 O53 C54 -179.9(5)
C5 C6 C61 O62 -163.2(6)
C7 C6 C61 O62 5.2(8)
C5 C6 C61 O63 13.9(8)
C7 C6 C61 O63 -177.6(5)
O62 C61 O63 C64 2.1(9)
C6 C61 O63 C64 -175.1(5)
O8 C7 C71 O72 24.7(6)
C42 C7 C71 O72 137.7(5)
C6 C7 C71 O72 -89.0(6)
O8 C7 C71 O73 -154.5(4)
C42 C7 C71 O73 -41.5(6)
C6 C7 C71 O73 91.8(5)
O72 C71 O73 C74 4.8(8)
C7 C71 O73 C74 -176.0(5)
C42 C7 O8 Ir 60.3(4)
C71 C7 O8 Ir -174.4(3)
C6 C7 O8 Ir -53.8(4)
C5 Ir O8 C7 40.9(3)
C41 Ir O8 C7 -48.7(3)
N12 Ir O8 C7 -142.2(3)
N22 Ir O8 C7 132.7(3)
N21' B' N11' C15' -111.2(6)
N31' B' N11' C15' 128.8(6)
N21' B' N11' N12' 61.8(6)
N31' B' N11' N12' -58.3(6)
C15' N11' N12' C13' 0.3(6)
B' N11' N12' C13' -174.0(4)
C15' N11' N12' Ir' 175.6(3)
B' N11' N12' Ir' 1.2(5)
C41' Ir' N12' C13' -46.4(5)
N32' Ir' N12' C13' -142.3(5)
O8' Ir' N12' C13' 30.5(5)
N22' Ir' N12' C13' 127.4(5)
C41' Ir' N12' N11' 140.1(4)
N32' Ir' N12' N11' 44.1(3)
O8' Ir' N12' N11' -143.1(3)
N22' Ir' N12' N11' -46.2(3)
N11' N12' C13' C14' -0.2(6)
Ir' N12' C13' C14' -174.3(4)
N11' N12' C13' C16' 179.4(5)
Ir' N12' C13' C16' 5.3(8)
N12' C13' C14' C15' 0.1(6)
C16' C13' C14' C15' -179.5(5)
N12' N11' C15' C14' -0.3(6)
B' N11' C15' C14' 173.1(5)
N12' N11' C15' C17' 179.0(6)
B' N11' C15' C17' -7.5(9)
C13' C14' C15' N11' 0.2(7)
C13' C14' C15' C17' -179.1(7)
N11' B' N21' C25' 113.2(6)
N31' B' N21' C25' -128.0(6)
N11' B' N21' N22' -59.7(6)
N31' B' N21' N22' 59.1(6)
C25' N21' N22' C23' 0.2(6)
B' N21' N22' C23' 174.5(5)
C25' N21' N22' Ir' -177.8(4)
B' N21' N22' Ir' -3.5(6)
C5' Ir' N22' C23' 44.3(6)
N32' Ir' N22' C23' 143.6(5)
O8' Ir' N22' C23' -35.0(5)
N12' Ir' N22' C23' -129.7(5)
C5' Ir' N22' N21' -138.5(4)
N32' Ir' N22' N21' -39.2(4)
O8' Ir' N22' N21' 142.2(3)
N12' Ir' N22' N21' 47.5(4)
N21' N22' C23' C24' -0.8(6)
Ir' N22' C23' C24' 176.6(4)
N21' N22' C23' C26' -177.5(5)
Ir' N22' C23' C26' -0.2(9)
N22' C23' C24' C25' 1.2(7)
C26' C23' C24' C25' 177.7(6)
N22' N21' C25' C24' 0.6(7)
B' N21' C25' C24' -172.9(6)
N22' N21' C25' C27' 179.3(6)
B' N21' C25' C27' 5.9(11)
C23' C24' C25' N21' -1.0(8)
C23' C24' C25' C27' -179.7(8)
N21' B' N31' C35' 123.8(6)
N11' B' N31' C35' -116.9(6)
N21' B' N31' N32' -61.8(6)
N11' B' N31' N32' 57.5(7)
C35' N31' N32' C33' -0.3(7)
B' N31' N32' C33' -175.7(5)
C35' N31' N32' Ir' 179.1(4)
B' N31' N32' Ir' 3.7(7)
C5' Ir' N32' C33' -47.9(6)
C41' Ir' N32' C33' 41.0(6)
N12' Ir' N32' C33' 133.2(6)
N22' Ir' N32' C33' -142.5(6)
C5' Ir' N32' N31' 132.8(4)
C41' Ir' N32' N31' -138.2(4)
N12' Ir' N32' N31' -46.0(4)
N22' Ir' N32' N31' 38.3(4)
N31' N32' C33' C34' -0.4(7)
Ir' N32' C33' C34' -179.7(4)
N31' N32' C33' C36' 178.1(6)
Ir' N32' C33' C36' -1.2(10)
N32' C33' C34' C35' 1.0(8)
C36' C33' C34' C35' -177.5(7)
N32' N31' C35' C34' 0.9(7)
B' N31' C35' C34' 175.8(6)
N32' N31' C35' C37' -179.2(7)
B' N31' C35' C37' -4.4(11)
C33' C34' C35' N31' -1.2(8)
C33' C34' C35' C37' 179.0(8)
C5' Ir' C41' C46' 134.2(5)
N32' Ir' C41' C46' 35.1(5)
O8' Ir' C41' C46' -146.8(5)
N12' Ir' C41' C46' -51.9(5)
C5' Ir' C41' C42' -54.2(4)
N32' Ir' C41' C42' -153.3(4)
O8' Ir' C41' C42' 24.8(3)
N12' Ir' C41' C42' 119.7(4)
C46' C41' C42' C43' -1.7(7)
Ir' C41' C42' C43' -174.4(4)
C46' C41' C42' C7' 177.0(4)
Ir' C41' C42' C7' 4.2(5)
C41' C42' C43' C44' 1.8(8)
C7' C42' C43' C44' -176.6(5)
C42' C43' C44' C45' -1.0(9)
C43' C44' C45' C46' 0.1(9)
C44' C45' C46' C41' 0.0(9)
C42' C41' C46' C45' 0.8(8)
Ir' C41' C46' C45' 172.1(4)
C41' Ir' C5' C6' 54.6(4)
N32' Ir' C5' C6' 150.4(4)
O8' Ir' C5' C6' -22.2(4)
N22' Ir' C5' C6' -118.9(4)
C41' Ir' C5' C51' -137.2(4)
N32' Ir' C5' C51' -41.4(4)
O8' Ir' C5' C51' 146.0(4)
N22' Ir' C5' C51' 49.3(4)
C51' C5' C6' C61' 4.9(8)
Ir' C5' C6' C61' 173.2(4)
C51' C5' C6' C7' -171.5(4)
Ir' C5' C6' C7' -3.3(5)
C43' C42' C7' O8' 135.0(5)
C41' C42' C7' O8' -43.5(5)
C43' C42' C7' C71' 22.9(7)
C41' C42' C7' C71' -155.6(4)
C43' C42' C7' C6' -114.8(6)
C41' C42' C7' C6' 66.7(5)
C5' C6' C7' O8' 38.9(5)
C61' C6' C7' O8' -137.5(5)
C5' C6' C7' C42' -68.1(5)
C61' C6' C7' C42' 115.5(5)
C5' C6' C7' C71' 152.4(5)
C61' C6' C7' C71' -24.0(7)
C6' C5' C51' O52' 83.0(8)
Ir' C5' C51' O52' -84.4(7)
C6' C5' C51' O53' -101.0(6)
Ir' C5' C51' O53' 91.6(5)
O52' C51' O53' C54' 0.5(10)
C5' C51' O53' C54' -175.4(6)
C5' C6' C61' O62' 11.8(8)
C7' C6' C61' O62' -172.1(5)
C5' C6' C61' O63' -166.3(5)
C7' C6' C61' O63' 9.8(7)
O62' C61' O63' C64' 1.1(9)
C6' C61' O63' C64' 179.3(5)
O8' C7' C71' O72' 30.5(6)
C42' C7' C71' O72' 140.8(5)
C6' C7' C71' O72' -83.9(6)
O8' C7' C71' O73' -148.4(4)
C42' C7' C71' O73' -38.1(6)
C6' C7' C71' O73' 97.2(5)
O72' C71' O73' C74' 4.3(8)
C7' C71' O73' C74' -176.9(5)
C42' C7' O8' Ir' 60.9(4)
C71' C7' O8' Ir' -174.9(3)
C6' C7' O8' Ir' -53.0(4)
C5' Ir' O8' C7' 41.7(3)
C41' Ir' O8' C7' -49.0(3)
N12' Ir' O8' C7' -140.3(3)
N22' Ir' O8' C7' 134.8(3)
